data_7719414
loop_
_publ_author_name
'Kelly, Conor T.'
'Cuza, Emmelyne'
'Pasquetti, Eoin'
'Quinn, Niall'
'Griffin, Michael'
'Nockemann, Peter'
'M&#xfc;ller-Bunz, Helge'
'Bruno-Colmenarez, Julia'
'Felton, Solveig'
'Lada, Zoi G.'
'Morgan, Grace G.'

_publ_section_title
;
 Symmetric and asymmetric ligands for Fe<sup>III</sup> spin crossover -
 the influence of the <i>C</i><sub>2</sub> axis.
;
_journal_issue 38
_journal_name_full 'Dalton transactions (Cambridge, England : 2003)'
_journal_page_first 14522
_journal_page_last 14532
_journal_paper_doi 10.1039/d5dt01833a
_journal_volume 54
_journal_year 2025
_chemical_formula_moiety '2(C23 H28 Br2 Fe N4 O4), 2(Cl O4), C H4 O'
_chemical_formula_sum 'C47 H60 Br4 Cl2 Fe2 N8 O17'
_chemical_formula_weight 1511.27
_space_group_crystal_system monoclinic
_space_group_IT_number 14
_space_group_name_Hall '-P 2ybc'
_space_group_name_H-M_alt 'P 1 21/c 1'
_atom_sites_solution_hydrogens geom
_atom_sites_solution_primary dual
_audit_creation_date 2025-05-19
_audit_creation_method
;
Olex2 1.5
(compiled 2025.03.06 svn.red2d20d0 for OlexSys, GUI svn.r7188)
;
_audit_update_record
;
2025-06-26 deposited with the CCDC.	2025-09-05 downloaded from the CCDC.
;
_cell_angle_alpha 90
_cell_angle_beta 97.7602(16)
_cell_angle_gamma 90
_cell_formula_units_Z 4
_cell_length_a 14.5886(2)
_cell_length_b 25.6773(4)
_cell_length_c 15.4561(2)
_cell_measurement_reflns_used 13140
_cell_measurement_temperature 115(2)
_cell_measurement_theta_max 73.5970
_cell_measurement_theta_min 3.0270
_cell_volume 5736.77(14)
_computing_cell_refinement 'CrysAlisPro 1.171.42.75a (Rigaku OD, 2022)'
_computing_data_collection 'CrysAlisPro 1.171.42.75a (Rigaku OD, 2022)'
_computing_data_reduction 'CrysAlisPro 1.171.42.75a (Rigaku OD, 2022)'
_computing_molecular_graphics 'Olex2 1.5 (Dolomanov et al., 2009)'
_computing_publication_material 'Olex2 1.5 (Dolomanov et al., 2009)'
_computing_structure_refinement 'SHELXL 2019/3 (Sheldrick, 2015)'
_computing_structure_solution 'SHELXT 2018/2 (Sheldrick, 2018)'
_diffrn_ambient_temperature 115(2)
_diffrn_detector_area_resol_mean 10.3196
_diffrn_detector_type Atlas
_diffrn_measured_fraction_theta_full 0.995
_diffrn_measured_fraction_theta_max 0.968
_diffrn_measurement_details
;
List of Runs (angles in degrees, time in seconds):

  # Type    Start    End  Width  t~exp~   \w     \q     \k     \f   Frames
#--------------------------------------------------------------------------
  1  \w    -60.00 -33.00   1.00   21.00    --  -42.33  95.00-166.00   27
  2  \w      6.00  74.00   1.00   21.00    --   42.33 -95.00  83.00   68
  3  \w    107.00 178.00   1.00   24.00    --  108.06  95.00-166.00   71
  4  \w    -70.00 -43.00   1.00   21.00    --  -42.33  57.00 -30.00   27
  5  \w   -117.00 -19.00   1.00   21.00    --  -42.33 -37.00 150.00   98
  6  \w     20.00 117.00   1.00   21.00    --   42.33  37.00  30.00   97
  7  \w     39.00  66.00   1.00   24.00    --  108.06-111.00-120.00   27
  8  \w     37.00  95.00   1.00   24.00    --  108.06-111.00-180.00   58
  9  \w    124.00 177.00   1.00   24.00    --  108.06  77.00 -30.00   53
 10  \w    133.00 168.00   1.00   24.00    --  108.06 111.00-120.00   35
 11  \w    109.00 177.00   1.00   24.00    --  108.06 111.00  90.00   68
 12  \w     79.00 177.00   1.00   24.00    --  108.06  61.00-120.00   98
 13  \w    134.00 176.00   1.00   24.00    --  108.06 111.00 -60.00   42
 14  \w    104.00 175.00   1.00   24.00    --  108.06 111.00  60.00   71
 15  \w    -32.00  -6.00   1.00   21.00    --  -42.33 125.00   0.00   26
 16  \w    -74.00 -14.00   1.00   21.00    --  -42.33 -57.00 150.00   60
 17  \w    -91.00 -14.00   1.00   21.00    --  -42.33 -57.00 -30.00   77
 18  \w    -67.00  18.00   1.00   21.00    --  -42.33  77.00 -30.00   85
 19  \w    -87.00 -14.00   1.00   21.00    --  -42.33 -57.00  60.00   73
 20  \w   -108.00 -14.00   1.00   21.00    --  -42.33 -57.00-120.00   94
 21  \w      8.00  33.00   1.00   21.00    --   42.33  83.00 -43.50   25
 22  \w    -21.00  73.00   1.00   21.00    --   42.33 -77.00 120.00   94
 23  \w    -27.00  18.00   1.00   21.00    --   42.33 -37.00-150.00   45
 24  \w     10.00  35.00   1.00   21.00    --   42.33  76.00 -80.39   25
 25  \w     10.00  40.00   1.00   21.00    --   42.33  82.00   7.88   30
 26  \w      9.00  42.00   1.00   21.00    --   42.33  79.00 114.58   33
 27  \w     27.00  65.00   1.00   21.00    --   42.33 -37.00-150.00   38
;
_diffrn_measurement_device 'four-circle diffractometer'
_diffrn_measurement_device_type 'SuperNova, Dual, Cu at home/near, Atlas'
_diffrn_measurement_method '\w scans'
_diffrn_radiation_type CuK\a
_diffrn_radiation_wavelength 1.54184
_diffrn_reflns_av_R_equivalents 0.0696
_diffrn_reflns_av_unetI/netI 0.0747
_diffrn_reflns_Laue_measured_fraction_full 0.995
_diffrn_reflns_Laue_measured_fraction_max 0.968
_diffrn_reflns_limit_h_max 12
_diffrn_reflns_limit_h_min -17
_diffrn_reflns_limit_k_max 32
_diffrn_reflns_limit_k_min -27
_diffrn_reflns_limit_l_max 18
_diffrn_reflns_limit_l_min -19
_diffrn_reflns_number 48266
_diffrn_reflns_point_group_measured_fraction_full 0.995
_diffrn_reflns_point_group_measured_fraction_max 0.968
_diffrn_reflns_theta_full 67.684
_diffrn_reflns_theta_max 74.446
_diffrn_reflns_theta_min 3.057
_exptl_absorpt_coefficient_mu 8.820
_exptl_absorpt_correction_T_max 0.813
_exptl_absorpt_correction_T_min 0.542
_exptl_absorpt_correction_type gaussian
_exptl_absorpt_process_details
;
CrysAlisPro 1.171.42.75a (Rigaku Oxford Diffraction, 2022)
Numerical absorption correction based on gaussian integration over
a multifaceted crystal model
Empirical absorption correction using spherical harmonics,
implemented in SCALE3 ABSPACK scaling algorithm.
;
_exptl_crystal_colour 'metallic dark black'
_exptl_crystal_density_diffrn 1.750
_exptl_crystal_description plate
_exptl_crystal_F_000 3040
_exptl_crystal_size_max 0.119
_exptl_crystal_size_mid 0.077
_exptl_crystal_size_min 0.041
_refine_diff_density_max 0.732
_refine_diff_density_min -0.914
_refine_diff_density_rms 0.114
_refine_ls_extinction_method none
_refine_ls_goodness_of_fit_ref 1.012
_refine_ls_hydrogen_treatment constr
_refine_ls_matrix_type full
_refine_ls_number_parameters 765
_refine_ls_number_reflns 11359
_refine_ls_number_restraints 38
_refine_ls_restrained_S_all 1.013
_refine_ls_R_factor_all 0.0953
_refine_ls_R_factor_gt 0.0517
_refine_ls_shift/su_max 0.001
_refine_ls_shift/su_mean 0.000
_refine_ls_structure_factor_coef Fsqd
_refine_ls_weighting_details 'w=1/[\s^2^(Fo^2^)+(0.0623P)^2^+2.3822P] where P=(Fo^2^+2Fc^2^)/3'
_refine_ls_weighting_scheme calc
_refine_ls_wR_factor_gt 0.1117
_refine_ls_wR_factor_ref 0.1346
_reflns_Friedel_coverage 0.000
_reflns_number_gt 7520
_reflns_number_total 11359
_reflns_threshold_expression 'I > 2\s(I)'
_cod_data_source_file d5dt01833a2.cif
_cod_data_source_block 2-7_mor1863
_cod_depositor_comments 'Adding full bibliography for 7719387--7719420.cif.'
_cod_original_cell_volume 5736.78(16)
_cod_database_code 7719414
_shelx_shelxl_version_number 2019/3
_chemical_oxdiff_formula C47H60Br4Cl2Fe2N8O17
_chemical_oxdiff_usercomment EP-164-1_EoinPasquetti_MorganGroup
_shelx_space_group_comment
;
The symmetry employed for this shelxl refinement is uniquely defined
by the following loop, which should always be used as a source of
symmetry information in preference to the above space-group names.
They are only intended as comments.
;
_olex2_refinement_description
;
1. Fixed Uiso
 At 1.2 times of:
  All C(H) groups, All C(H,H) groups, All N(H) groups
 At 1.5 times of:
  All C(H,H,H) groups, All O(H) groups
2. Restrained distances
 O16A-Cl2 \\sim Cl2-O16B
 with sigma of 0.02
 O12B-Cl1 \\sim Cl1-O12A
 with sigma of 0.02
 O15B-Cl2 \\sim Cl2-O15A
 with sigma of 0.02
 O11A-Cl1 \\sim Cl1-O11B
 with sigma of 0.02
3. Rigid bond restraints
 Cl2, O16B, O16A, O15B, O15A, O13, O14
 with sigma for 1-2 distances of 0.01 and sigma for 1-3 distances of 0.01
 Cl1, O12A, O12B, O11A, O11B, O9, O10
 with sigma for 1-2 distances of 0.01 and sigma for 1-3 distances of 0.01
4. Rigid body (RIGU) restrains
 O16A, O16B
 with sigma for 1-2 distances of 0.004 and sigma for 1-3 distances of 0.004
 O15A, O15B
 with sigma for 1-2 distances of 0.004 and sigma for 1-3 distances of 0.004
 O12B, O12A
 with sigma for 1-2 distances of 0.004 and sigma for 1-3 distances of 0.004
 O11A, O11B
 with sigma for 1-2 distances of 0.004 and sigma for 1-3 distances of 0.004
5. Others
 Sof(O16A)=Sof(O15A)=1-FVAR(1)
 Sof(O16B)=Sof(O15B)=FVAR(1)
 Sof(O11A)=Sof(O12A)=1-FVAR(2)
 Sof(O12B)=Sof(O11B)=FVAR(2)
6.a Ternary CH refined with riding coordinates:
 N7(H7), N6(H6), N3(H3), N2(H2)
6.b Secondary CH2 refined with riding coordinates:
 C10(H10A,H10B), C36(H36A,H36B), C37(H37A,H37B), C38(H38A,H38B), C34(H34A,
 H34B), C35(H35A,H35B), C32(H32A,H32B), C33(H33A,H33B), C12(H12A,H12B),
 C11(H11A,H11B), C9(H9A,H9B), C15(H15A,H15B), C14(H14A,H14B), C13(H13A,H13B)
6.c Aromatic/amide H refined with riding coordinates:
 C26(H26), C27(H27), C31(H31), C43(H43), C42(H42), C39(H39), C4(H4), C3(H3A),
 C8(H8), C19(H19), C20(H20), C16(H16)
6.d Idealised Me refined as rotating group:
 C30(H30A,H30B,H30C), C46(H46A,H46B,H46C), C7(H7A,H7B,H7C), C23(H23A,H23B,
 H23C), C47(H47A,H47B,H47C)
6.e Idealised tetrahedral OH refined as rotating group:
 O17(H17)
;
_olex2_submission_special_instructions 'No special instructions were received'
_oxdiff_exptl_absorpt_empirical_details
;
Empirical correction (ABSPACK) includes:
- Absorption correction using spherical harmonics
- Frame scaling
;
_oxdiff_exptl_absorpt_empirical_full_max 1.945
_oxdiff_exptl_absorpt_empirical_full_min 0.619

loop_
_space_group_symop_operation_xyz
'x, y, z'
'-x, y+1/2, -z+1/2'
'-x, -y, -z'
'x, -y-1/2, z-1/2'

loop_
_atom_site_label
_atom_site_type_symbol
_atom_site_fract_x
_atom_site_fract_y
_atom_site_fract_z
_atom_site_U_iso_or_equiv
_atom_site_adp_type
_atom_site_occupancy
_atom_site_site_symmetry_order
_atom_site_calc_flag
_atom_site_refinement_flags_posn
_atom_site_refinement_flags_adp
_atom_site_refinement_flags_occupancy
_atom_site_disorder_assembly
_atom_site_disorder_group
Br3 Br 0.68026(4) 0.51405(2) 0.53309(4) 0.03387(16) Uani 1 1 d . . . . .
Br4 Br 1.07952(5) 0.31362(2) 0.03686(4) 0.04165(18) Uani 1 1 d . . . . .
Br1 Br 0.18052(5) 0.63027(3) 0.55615(4) 0.04343(18) Uani 1 1 d . . . . .
Br2 Br 0.60687(4) 0.86939(2) 0.13562(4) 0.03642(16) Uani 1 1 d . . . . .
Fe1 Fe 0.92292(5) 0.48912(3) 0.24032(5) 0.0239(2) Uani 1 1 d . . . . .
Fe2 Fe 0.40952(6) 0.68361(3) 0.26398(5) 0.0255(2) Uani 1 1 d . . . . .
Cl1 Cl 0.71298(9) 0.49660(5) 0.79166(9) 0.0326(3) Uani 1 1 d D U . . .
Cl2 Cl 0.21032(9) 0.33062(5) 0.74419(10) 0.0357(3) Uani 1 1 d D U . . .
O12B O 0.740(2) 0.4443(5) 0.770(3) 0.075(13) Uani 0.31(3) 1 d D U P A 2
O11A O 0.6434(7) 0.4786(6) 0.7259(7) 0.063(3) Uani 0.69(3) 1 d D U P A 1
O9 O 0.6693(3) 0.5157(2) 0.8616(3) 0.0810(18) Uani 1 1 d . U . . .
O13 O 0.1676(3) 0.3177(2) 0.8178(3) 0.0677(15) Uani 1 1 d . U . . .
O5 O 0.7930(2) 0.47501(14) 0.2277(2) 0.0309(9) Uani 1 1 d . . . . .
O6 O 0.6307(2) 0.44481(15) 0.1559(2) 0.0335(9) Uani 1 1 d . . . . .
O8 O 0.9871(2) 0.43044(13) 0.2944(2) 0.0292(8) Uani 1 1 d . . . . .
O7 O 1.1044(3) 0.38347(14) 0.4138(2) 0.0345(9) Uani 1 1 d . . . . .
O1 O 0.2794(2) 0.69035(14) 0.2542(2) 0.0296(9) Uani 1 1 d . . . . .
O2 O 0.1212(2) 0.73209(14) 0.2003(2) 0.0340(9) Uani 1 1 d . . . . .
O4 O 0.4658(2) 0.73594(13) 0.3427(2) 0.0284(8) Uani 1 1 d . . . . .
O3 O 0.5810(2) 0.76272(14) 0.4803(2) 0.0332(9) Uani 1 1 d . . . . .
O10 O 0.7783(3) 0.53230(17) 0.7675(4) 0.0693(16) Uani 1 1 d . U . . .
O16A O 0.2347(5) 0.3844(2) 0.7340(8) 0.056(3) Uani 0.754(17) 1 d D U P B 2
O14 O 0.2866(3) 0.29870(16) 0.7388(4) 0.0623(14) Uani 1 1 d . U . . .
O15A O 0.1457(5) 0.3169(4) 0.6666(5) 0.060(3) Uani 0.754(17) 1 d D U P B 2
O17 O 0.2197(4) 0.6422(2) 0.8384(5) 0.116(3) Uani 1 1 d . . . . .
H17 H 0.203778 0.614770 0.810761 0.175 Uiso 1 1 calc R U . . .
N5 N 0.9025(3) 0.52129(16) 0.3636(3) 0.0239(9) Uani 1 1 d . . . . .
N8 N 0.9239(3) 0.44797(16) 0.1203(3) 0.0241(10) Uani 1 1 d . . . . .
N7 N 0.9023(3) 0.55944(16) 0.1629(3) 0.0288(10) Uani 1 1 d . . . . .
H7 H 0.873899 0.584603 0.200875 0.035 Uiso 1 1 calc R U . . .
N6 N 1.0531(3) 0.53142(16) 0.2783(3) 0.0279(10) Uani 1 1 d . . . . .
H6 H 1.104118 0.511538 0.256257 0.034 Uiso 1 1 calc R U . . .
N1 N 0.3925(3) 0.63665(16) 0.3748(3) 0.0272(10) Uani 1 1 d . . . . .
N4 N 0.4142(3) 0.74159(17) 0.1661(3) 0.0287(10) Uani 1 1 d . . . . .
N3 N 0.3914(3) 0.62676(17) 0.1591(3) 0.0316(11) Uani 1 1 d . . . . .
H3 H 0.361142 0.596381 0.184236 0.038 Uiso 1 1 calc R U . . .
N2 N 0.5412(3) 0.64121(17) 0.2853(3) 0.0296(10) Uani 1 1 d . . . . .
H2 H 0.591172 0.664802 0.270157 0.036 Uiso 1 1 calc R U . . .
C10 C 0.5595(4) 0.6293(2) 0.3799(4) 0.0348(13) Uani 1 1 d . . . . .
H10A H 0.576168 0.661613 0.413245 0.042 Uiso 1 1 calc R U . . .
H10B H 0.612006 0.604671 0.391245 0.042 Uiso 1 1 calc R U . . .
C24 C 0.7268(3) 0.47737(19) 0.2779(3) 0.0250(12) Uani 1 1 d . . . . .
C25 C 0.6372(3) 0.4598(2) 0.2417(3) 0.0269(12) Uani 1 1 d . . . . .
C26 C 0.5665(4) 0.4583(2) 0.2921(4) 0.0320(13) Uani 1 1 d . . . . .
H26 H 0.507370 0.445682 0.267873 0.038 Uiso 1 1 calc R U . . .
C27 C 0.5812(4) 0.4753(2) 0.3787(4) 0.0303(13) Uani 1 1 d . . . . .
H27 H 0.532166 0.474146 0.413320 0.036 Uiso 1 1 calc R U . . .
C28 C 0.6659(4) 0.49364(19) 0.4137(3) 0.0255(12) Uani 1 1 d . . . . .
C29 C 0.7418(3) 0.49566(19) 0.3645(3) 0.0234(11) Uani 1 1 d . . . . .
C31 C 0.8287(3) 0.51798(19) 0.4012(3) 0.0251(12) Uani 1 1 d . . . . .
H31 H 0.832349 0.531632 0.458720 0.030 Uiso 1 1 calc R U . . .
C30 C 0.5437(4) 0.4235(3) 0.1184(4) 0.0473(17) Uani 1 1 d . . . . .
H30A H 0.531039 0.391781 0.149862 0.071 Uiso 1 1 calc R U . . .
H30B H 0.545984 0.415210 0.056844 0.071 Uiso 1 1 calc R U . . .
H30C H 0.494632 0.449066 0.122761 0.071 Uiso 1 1 calc R U . . .
C45 C 1.0388(4) 0.3938(2) 0.2662(3) 0.0274(12) Uani 1 1 d . . . . .
C44 C 1.1025(4) 0.3666(2) 0.3286(4) 0.0277(12) Uani 1 1 d . . . . .
C43 C 1.1541(4) 0.3261(2) 0.3030(4) 0.0310(13) Uani 1 1 d . . . . .
H43 H 1.195710 0.308159 0.345305 0.037 Uiso 1 1 calc R U . . .
C42 C 1.1460(4) 0.3112(2) 0.2160(4) 0.0305(13) Uani 1 1 d . . . . .
H42 H 1.181785 0.282990 0.198893 0.037 Uiso 1 1 calc R U . . .
C41 C 1.0871(4) 0.3369(2) 0.1556(3) 0.0297(13) Uani 1 1 d . . . . .
C40 C 1.0324(3) 0.3797(2) 0.1778(3) 0.0257(12) Uani 1 1 d . . . . .
C39 C 0.9666(4) 0.4050(2) 0.1120(3) 0.0280(12) Uani 1 1 d . . . . .
H39 H 0.953901 0.387845 0.057239 0.034 Uiso 1 1 calc R U . . .
C36 C 0.8373(4) 0.5582(2) 0.0803(4) 0.0374(14) Uani 1 1 d . . . . .
H36A H 0.835994 0.593000 0.052639 0.045 Uiso 1 1 calc R U . . .
H36B H 0.774289 0.550616 0.093994 0.045 Uiso 1 1 calc R U . . .
C37 C 0.8631(4) 0.5179(2) 0.0162(4) 0.0367(14) Uani 1 1 d . . . . .
H37A H 0.823182 0.522860 -0.040224 0.044 Uiso 1 1 calc R U . . .
H37B H 0.927879 0.524042 0.006254 0.044 Uiso 1 1 calc R U . . .
C38 C 0.8541(4) 0.4624(2) 0.0455(3) 0.0336(13) Uani 1 1 d . . . . .
H38A H 0.791553 0.457293 0.062119 0.040 Uiso 1 1 calc R U . . .
H38B H 0.860426 0.438877 -0.004093 0.040 Uiso 1 1 calc R U . . .
C34 C 1.0508(4) 0.5846(2) 0.2404(4) 0.0337(13) Uani 1 1 d . . . . .
H34A H 1.114280 0.596217 0.234184 0.040 Uiso 1 1 calc R U . . .
H34B H 1.023798 0.609425 0.278883 0.040 Uiso 1 1 calc R U . . .
C35 C 0.9928(4) 0.5825(2) 0.1526(4) 0.0354(14) Uani 1 1 d . . . . .
H35A H 0.984069 0.618054 0.128128 0.042 Uiso 1 1 calc R U . . .
H35B H 1.024016 0.561137 0.112025 0.042 Uiso 1 1 calc R U . . .
C32 C 0.9828(4) 0.5496(2) 0.4096(3) 0.0326(13) Uani 1 1 d . . . . .
H32A H 0.987967 0.542860 0.473167 0.039 Uiso 1 1 calc R U . . .
H32B H 0.974812 0.587519 0.399858 0.039 Uiso 1 1 calc R U . . .
C33 C 1.0697(4) 0.5310(2) 0.3748(3) 0.0333(13) Uani 1 1 d . . . . .
H33A H 1.122173 0.554254 0.395775 0.040 Uiso 1 1 calc R U . . .
H33B H 1.085455 0.495341 0.396061 0.040 Uiso 1 1 calc R U . . .
C46 C 1.1602(4) 0.3535(2) 0.4788(4) 0.0389(15) Uani 1 1 d . . . . .
H46A H 1.153547 0.367189 0.536834 0.058 Uiso 1 1 calc R U . . .
H46B H 1.225178 0.355807 0.469313 0.058 Uiso 1 1 calc R U . . .
H46C H 1.140227 0.317073 0.474856 0.058 Uiso 1 1 calc R U . . .
C1 C 0.2181(4) 0.68851(19) 0.3092(3) 0.0259(12) Uani 1 1 d . . . . .
C6 C 0.2367(4) 0.66351(19) 0.3915(3) 0.0261(12) Uani 1 1 d . . . . .
C5 C 0.1651(4) 0.6643(2) 0.4451(4) 0.0333(13) Uani 1 1 d . . . . .
C4 C 0.0824(4) 0.6878(2) 0.4200(4) 0.0335(13) Uani 1 1 d . . . . .
H4 H 0.036131 0.687244 0.457808 0.040 Uiso 1 1 calc R U . . .
C3 C 0.0645(4) 0.7128(2) 0.3388(4) 0.0315(13) Uani 1 1 d . . . . .
H3A H 0.007323 0.730145 0.322271 0.038 Uiso 1 1 calc R U . . .
C2 C 0.1314(4) 0.7120(2) 0.2828(4) 0.0297(13) Uani 1 1 d . . . . .
C8 C 0.3222(4) 0.6366(2) 0.4169(3) 0.0287(12) Uani 1 1 d . . . . .
H8 H 0.327463 0.617050 0.469533 0.034 Uiso 1 1 calc R U . . .
C7 C 0.0392(4) 0.7611(2) 0.1733(4) 0.0425(15) Uani 1 1 d . . . . .
H7A H 0.034895 0.790056 0.213986 0.064 Uiso 1 1 calc R U . . .
H7B H -0.014850 0.738434 0.172987 0.064 Uiso 1 1 calc R U . . .
H7C H 0.041080 0.774940 0.114492 0.064 Uiso 1 1 calc R U . . .
C22 C 0.5262(3) 0.77228(19) 0.3312(3) 0.0257(12) Uani 1 1 d . . . . .
C17 C 0.5304(4) 0.79620(19) 0.2488(3) 0.0267(12) Uani 1 1 d . . . . .
C18 C 0.5955(4) 0.8364(2) 0.2447(4) 0.0317(13) Uani 1 1 d . . . . .
C19 C 0.6541(4) 0.8533(2) 0.3154(4) 0.0333(13) Uani 1 1 d . . . . .
H19 H 0.696346 0.880908 0.309935 0.040 Uiso 1 1 calc R U . . .
C20 C 0.6506(4) 0.8292(2) 0.3962(4) 0.0333(13) Uani 1 1 d . . . . .
H20 H 0.691204 0.840479 0.445910 0.040 Uiso 1 1 calc R U . . .
C21 C 0.5883(4) 0.7889(2) 0.4046(3) 0.0271(12) Uani 1 1 d . . . . .
C16 C 0.4655(4) 0.7824(2) 0.1740(3) 0.0294(12) Uani 1 1 d . . . . .
H16 H 0.460001 0.805637 0.125753 0.035 Uiso 1 1 calc R U . . .
C12 C 0.4818(4) 0.6068(2) 0.1421(4) 0.0399(15) Uani 1 1 d . . . . .
H12A H 0.513839 0.633266 0.110546 0.048 Uiso 1 1 calc R U . . .
H12B H 0.473279 0.575035 0.105510 0.048 Uiso 1 1 calc R U . . .
C11 C 0.5384(4) 0.5944(2) 0.2287(4) 0.0398(15) Uani 1 1 d . . . . .
H11A H 0.510176 0.564857 0.256865 0.048 Uiso 1 1 calc R U . . .
H11B H 0.601934 0.584320 0.219790 0.048 Uiso 1 1 calc R U . . .
C9 C 0.4734(4) 0.6053(2) 0.4090(4) 0.0322(13) Uani 1 1 d . . . . .
H9A H 0.465542 0.569202 0.386877 0.039 Uiso 1 1 calc R U . . .
H9B H 0.479839 0.604319 0.473525 0.039 Uiso 1 1 calc R U . . .
C23 C 0.6497(4) 0.7748(2) 0.5528(3) 0.0367(14) Uani 1 1 d . . . . .
H23A H 0.639303 0.753407 0.603111 0.055 Uiso 1 1 calc R U . . .
H23B H 0.645375 0.811713 0.567748 0.055 Uiso 1 1 calc R U . . .
H23C H 0.711306 0.767477 0.537190 0.055 Uiso 1 1 calc R U . . .
C15 C 0.3449(4) 0.7387(2) 0.0858(4) 0.0376(14) Uani 1 1 d . . . . .
H15A H 0.352691 0.769269 0.048509 0.045 Uiso 1 1 calc R U . . .
H15B H 0.281914 0.740203 0.102765 0.045 Uiso 1 1 calc R U . . .
C14 C 0.3542(4) 0.6894(2) 0.0337(4) 0.0397(15) Uani 1 1 d . . . . .
H14A H 0.314525 0.692574 -0.023324 0.048 Uiso 1 1 calc R U . . .
H14B H 0.419074 0.686290 0.021970 0.048 Uiso 1 1 calc R U . . .
C13 C 0.3281(4) 0.6402(2) 0.0783(4) 0.0376(14) Uani 1 1 d . . . . .
H13A H 0.264645 0.644210 0.093355 0.045 Uiso 1 1 calc R U . . .
H13B H 0.327310 0.610838 0.036680 0.045 Uiso 1 1 calc R U . . .
C47 C 0.2741(6) 0.6726(3) 0.7902(5) 0.075(2) Uani 1 1 d . . . . .
H47A H 0.235283 0.698871 0.757104 0.113 Uiso 1 1 calc R U . . .
H47B H 0.302398 0.650248 0.749671 0.113 Uiso 1 1 calc R U . . .
H47C H 0.322747 0.689840 0.829931 0.113 Uiso 1 1 calc R U . . .
O16B O 0.2671(15) 0.3731(9) 0.7936(18) 0.050(7) Uani 0.246(17) 1 d D U P B 1
O15B O 0.1402(15) 0.3584(14) 0.6943(14) 0.073(11) Uani 0.246(17) 1 d D U P B 1
O12A O 0.7669(5) 0.4528(4) 0.8300(8) 0.046(3) Uani 0.69(3) 1 d D U P A 1
O11B O 0.6434(13) 0.5105(18) 0.7200(13) 0.073(9) Uani 0.31(3) 1 d D U P A 2

loop_
_atom_site_aniso_label
_atom_site_aniso_U_11
_atom_site_aniso_U_22
_atom_site_aniso_U_33
_atom_site_aniso_U_23
_atom_site_aniso_U_13
_atom_site_aniso_U_12
Br3 0.0339(3) 0.0436(3) 0.0268(3) -0.0026(3) 0.0140(3) 0.0015(3)
Br4 0.0563(4) 0.0368(3) 0.0349(3) -0.0016(3) 0.0173(3) 0.0085(3)
Br1 0.0538(4) 0.0480(4) 0.0320(3) 0.0065(3) 0.0182(3) 0.0046(3)
Br2 0.0347(3) 0.0366(3) 0.0409(4) 0.0112(3) 0.0158(3) 0.0021(3)
Fe1 0.0205(4) 0.0294(4) 0.0233(4) -0.0013(4) 0.0079(3) -0.0013(4)
Fe2 0.0212(5) 0.0288(4) 0.0272(4) 0.0022(4) 0.0062(4) -0.0008(4)
Cl1 0.0271(7) 0.0357(7) 0.0371(8) -0.0020(6) 0.0114(6) -0.0025(6)
Cl2 0.0256(7) 0.0344(7) 0.0492(9) 0.0070(7) 0.0127(6) 0.0017(6)
O12B 0.063(15) 0.034(6) 0.14(3) -0.002(10) 0.06(2) -0.009(8)
O11A 0.051(5) 0.098(9) 0.037(4) -0.009(5) -0.003(3) -0.028(5)
O9 0.052(3) 0.145(5) 0.050(3) -0.031(3) 0.022(3) 0.010(3)
O13 0.061(3) 0.098(4) 0.050(3) 0.004(3) 0.030(2) -0.019(3)
O5 0.020(2) 0.048(2) 0.028(2) -0.0039(17) 0.0121(16) -0.0044(17)
O6 0.027(2) 0.046(2) 0.029(2) -0.0083(18) 0.0084(17) -0.0077(18)
O8 0.030(2) 0.034(2) 0.0245(19) 0.0011(16) 0.0057(16) 0.0059(17)
O7 0.037(2) 0.035(2) 0.031(2) 0.0005(18) 0.0018(18) 0.0035(18)
O1 0.023(2) 0.042(2) 0.0255(19) 0.0053(17) 0.0078(16) 0.0000(17)
O2 0.027(2) 0.041(2) 0.035(2) 0.0104(19) 0.0065(17) 0.0083(18)
O4 0.028(2) 0.033(2) 0.0241(19) 0.0009(16) 0.0039(16) -0.0039(17)
O3 0.034(2) 0.041(2) 0.025(2) -0.0003(18) 0.0035(17) -0.0098(18)
O10 0.043(3) 0.040(2) 0.135(5) -0.006(3) 0.048(3) -0.012(2)
O16A 0.043(5) 0.033(3) 0.099(8) 0.007(4) 0.031(5) 0.002(3)
O14 0.039(3) 0.043(2) 0.111(4) -0.005(3) 0.032(3) 0.001(2)
O15A 0.041(4) 0.080(7) 0.051(4) 0.026(4) -0.018(3) -0.023(4)
O17 0.080(4) 0.083(4) 0.203(8) -0.068(5) 0.080(5) -0.042(4)
N5 0.020(2) 0.029(2) 0.023(2) -0.0029(19) 0.0038(18) -0.0012(19)
N8 0.020(2) 0.031(2) 0.021(2) 0.0031(19) 0.0050(18) 0.0003(19)
N7 0.031(3) 0.029(2) 0.028(2) 0.003(2) 0.010(2) 0.004(2)
N6 0.023(2) 0.031(2) 0.031(3) -0.004(2) 0.009(2) 0.001(2)
N1 0.023(2) 0.030(2) 0.028(2) 0.001(2) 0.000(2) -0.003(2)
N4 0.029(3) 0.032(2) 0.025(2) 0.002(2) 0.004(2) 0.003(2)
N3 0.032(3) 0.030(2) 0.034(3) -0.004(2) 0.010(2) -0.009(2)
N2 0.021(2) 0.031(2) 0.038(3) 0.001(2) 0.008(2) -0.004(2)
C10 0.028(3) 0.040(3) 0.035(3) 0.006(3) -0.001(3) 0.005(3)
C24 0.024(3) 0.023(3) 0.030(3) 0.004(2) 0.011(2) -0.001(2)
C25 0.022(3) 0.030(3) 0.030(3) -0.004(2) 0.008(2) -0.005(2)
C26 0.022(3) 0.037(3) 0.039(3) -0.003(3) 0.010(3) -0.001(2)
C27 0.026(3) 0.034(3) 0.034(3) 0.002(3) 0.016(3) 0.002(2)
C28 0.025(3) 0.028(3) 0.025(3) 0.004(2) 0.009(2) 0.005(2)
C29 0.023(3) 0.025(3) 0.024(3) 0.002(2) 0.008(2) 0.002(2)
C31 0.027(3) 0.026(3) 0.023(3) 0.000(2) 0.005(2) -0.001(2)
C30 0.026(3) 0.081(5) 0.035(3) -0.020(3) 0.006(3) -0.015(3)
C45 0.025(3) 0.026(3) 0.033(3) 0.004(2) 0.008(2) -0.003(2)
C44 0.025(3) 0.028(3) 0.031(3) -0.001(2) 0.007(2) -0.005(2)
C43 0.023(3) 0.030(3) 0.041(3) 0.003(3) 0.009(3) -0.001(2)
C42 0.027(3) 0.023(3) 0.045(3) 0.001(3) 0.015(3) 0.003(2)
C41 0.030(3) 0.032(3) 0.030(3) -0.002(2) 0.012(3) -0.002(2)
C40 0.019(3) 0.029(3) 0.030(3) 0.002(2) 0.009(2) 0.000(2)
C39 0.027(3) 0.032(3) 0.026(3) -0.001(2) 0.009(2) -0.006(2)
C36 0.030(3) 0.049(4) 0.034(3) 0.003(3) 0.003(3) 0.006(3)
C37 0.028(3) 0.053(4) 0.030(3) 0.001(3) 0.005(3) 0.004(3)
C38 0.026(3) 0.048(3) 0.027(3) -0.003(3) 0.004(2) 0.003(3)
C34 0.031(3) 0.031(3) 0.040(3) 0.000(3) 0.011(3) -0.004(3)
C35 0.038(4) 0.033(3) 0.037(3) 0.001(3) 0.015(3) -0.003(3)
C32 0.028(3) 0.044(3) 0.026(3) -0.006(3) 0.004(2) -0.007(3)
C33 0.026(3) 0.045(3) 0.029(3) -0.003(3) 0.002(2) -0.004(3)
C46 0.034(3) 0.049(4) 0.034(3) 0.010(3) 0.005(3) 0.006(3)
C1 0.028(3) 0.022(3) 0.028(3) -0.005(2) 0.007(2) -0.005(2)
C6 0.025(3) 0.026(3) 0.028(3) -0.002(2) 0.007(2) 0.002(2)
C5 0.034(3) 0.031(3) 0.037(3) 0.002(3) 0.011(3) 0.000(3)
C4 0.036(3) 0.036(3) 0.031(3) 0.002(3) 0.017(3) -0.001(3)
C3 0.022(3) 0.031(3) 0.043(3) 0.001(3) 0.009(3) 0.002(2)
C2 0.030(3) 0.025(3) 0.035(3) 0.000(2) 0.008(3) -0.001(2)
C8 0.032(3) 0.029(3) 0.027(3) 0.006(2) 0.008(2) 0.000(2)
C7 0.032(3) 0.050(4) 0.046(4) 0.014(3) 0.006(3) 0.007(3)
C22 0.022(3) 0.025(3) 0.032(3) -0.002(2) 0.008(2) -0.002(2)
C17 0.028(3) 0.024(3) 0.030(3) 0.000(2) 0.008(2) 0.003(2)
C18 0.032(3) 0.027(3) 0.038(3) 0.006(3) 0.012(3) 0.004(3)
C19 0.027(3) 0.031(3) 0.043(4) 0.003(3) 0.010(3) -0.003(3)
C20 0.033(3) 0.033(3) 0.034(3) -0.001(3) 0.006(3) -0.002(3)
C21 0.025(3) 0.025(3) 0.032(3) 0.000(2) 0.008(2) 0.002(2)
C16 0.033(3) 0.031(3) 0.025(3) 0.004(2) 0.007(2) 0.000(3)
C12 0.036(4) 0.040(3) 0.047(4) -0.014(3) 0.017(3) -0.007(3)
C11 0.032(3) 0.039(3) 0.049(4) 0.000(3) 0.009(3) 0.002(3)
C9 0.028(3) 0.029(3) 0.038(3) 0.005(3) 0.003(3) 0.000(3)
C23 0.034(3) 0.048(4) 0.025(3) 0.001(3) -0.005(3) -0.003(3)
C15 0.038(4) 0.046(4) 0.028(3) 0.008(3) -0.001(3) -0.004(3)
C14 0.046(4) 0.046(4) 0.027(3) 0.002(3) 0.005(3) -0.009(3)
C13 0.037(4) 0.047(4) 0.029(3) -0.011(3) 0.007(3) -0.013(3)
C47 0.099(7) 0.069(5) 0.056(5) 0.011(4) -0.001(5) 0.013(5)
O16B 0.048(13) 0.041(10) 0.068(17) -0.008(10) 0.030(10) -0.013(9)
O15B 0.052(12) 0.12(3) 0.050(11) 0.013(13) 0.017(8) 0.043(13)
O12A 0.051(5) 0.041(4) 0.046(6) 0.003(4) 0.013(4) 0.012(3)
O11B 0.027(8) 0.15(3) 0.043(7) 0.027(14) 0.004(6) 0.011(11)

loop_
_atom_type_symbol
_atom_type_description
_atom_type_scat_dispersion_real
_atom_type_scat_dispersion_imag
_atom_type_scat_source
C C 0.0181 0.0091 'International Tables Vol C Tables 4.2.6.8 and 6.1.1.4'
H H 0.0000 0.0000 'International Tables Vol C Tables 4.2.6.8 and 6.1.1.4'
Br Br -0.6763 1.2805 'International Tables Vol C Tables 4.2.6.8 and 6.1.1.4'
Cl Cl 0.3639 0.7018 'International Tables Vol C Tables 4.2.6.8 and 6.1.1.4'
Fe Fe -1.1336 3.1974 'International Tables Vol C Tables 4.2.6.8 and 6.1.1.4'
N N 0.0311 0.0180 'International Tables Vol C Tables 4.2.6.8 and 6.1.1.4'
O O 0.0492 0.0322 'International Tables Vol C Tables 4.2.6.8 and 6.1.1.4'

loop_
_exptl_crystal_face_index_h
_exptl_crystal_face_index_k
_exptl_crystal_face_index_l
_exptl_crystal_face_perp_dist
-9 2 0 0.0366
0 9 8 0.0435
9 -6 -3 0.0354
-2 -8 -8 0.0373
2 15 4 0.0189
-1 -15 -4 0.0194
2 -13 6 0.0335
-2 13 -5 0.0308
-9 7 2 0.0263

loop_
_geom_angle_atom_site_label_1
_geom_angle_atom_site_label_2
_geom_angle_atom_site_label_3
_geom_angle
_geom_angle_site_symmetry_1
_geom_angle_site_symmetry_3
_geom_angle_publ_flag
O5 Fe1 N5 84.74(15) . . ?
O5 Fe1 N8 86.61(15) . . ?
O5 Fe1 N7 92.29(16) . . ?
O5 Fe1 N6 158.28(16) . . ?
O8 Fe1 O5 108.44(16) . . ?
O8 Fe1 N5 91.96(15) . . ?
O8 Fe1 N8 85.94(15) . . ?
O8 Fe1 N7 157.65(15) . . ?
O8 Fe1 N6 85.28(16) . . ?
N5 Fe1 N8 169.96(15) . . ?
N5 Fe1 N7 98.35(16) . . ?
N5 Fe1 N6 77.87(15) . . ?
N8 Fe1 N7 87.07(16) . . ?
N8 Fe1 N6 111.68(15) . . ?
N7 Fe1 N6 77.65(17) . . ?
O1 Fe2 O4 108.97(15) . . ?
O1 Fe2 N1 83.79(15) . . ?
O1 Fe2 N4 90.41(16) . . ?
O1 Fe2 N3 88.95(16) . . ?
O1 Fe2 N2 154.98(16) . . ?
O4 Fe2 N1 88.46(15) . . ?
O4 Fe2 N4 84.77(16) . . ?
O4 Fe2 N3 160.39(15) . . ?
O4 Fe2 N2 87.80(16) . . ?
N1 Fe2 N3 101.73(17) . . ?
N1 Fe2 N2 78.09(16) . . ?
N4 Fe2 N1 169.17(16) . . ?
N4 Fe2 N3 87.26(17) . . ?
N4 Fe2 N2 110.01(16) . . ?
N3 Fe2 N2 78.15(17) . . ?
O11A Cl1 O9 108.0(5) . . ?
O11A Cl1 O12A 109.7(5) . . ?
O9 Cl1 O12B 131.6(14) . . ?
O9 Cl1 O12A 103.4(5) . . ?
O9 Cl1 O11B 99.1(12) . . ?
O10 Cl1 O12B 109.0(7) . . ?
O10 Cl1 O11A 117.9(6) . . ?
O10 Cl1 O9 111.6(3) . . ?
O10 Cl1 O12A 105.3(4) . . ?
O10 Cl1 O11B 93.8(15) . . ?
O11B Cl1 O12B 103.5(14) . . ?
O13 Cl2 O16A 117.2(4) . . ?
O13 Cl2 O15A 107.4(3) . . ?
O13 Cl2 O16B 92.0(9) . . ?
O16A Cl2 O15A 106.4(5) . . ?
O14 Cl2 O13 110.7(3) . . ?
O14 Cl2 O16A 110.3(3) . . ?
O14 Cl2 O15A 103.9(5) . . ?
O14 Cl2 O16B 93.8(10) . . ?
O15B Cl2 O13 101.3(8) . . ?
O15B Cl2 O14 143.3(10) . . ?
O15B Cl2 O16B 102.8(15) . . ?
C24 O5 Fe1 136.5(3) . . ?
C25 O6 C30 116.2(4) . . ?
C45 O8 Fe1 133.6(3) . . ?
C44 O7 C46 115.9(4) . . ?
C1 O1 Fe2 135.0(3) . . ?
C2 O2 C7 116.9(4) . . ?
C22 O4 Fe2 130.5(3) . . ?
C21 O3 C23 115.9(4) . . ?
C47 O17 H17 109.5 . . ?
C31 N5 Fe1 127.0(4) . . ?
C31 N5 C32 118.0(4) . . ?
C32 N5 Fe1 115.0(3) . . ?
C39 N8 Fe1 124.9(4) . . ?
C39 N8 C38 115.5(4) . . ?
C38 N8 Fe1 118.0(3) . . ?
Fe1 N7 H7 104.6 . . ?
C36 N7 Fe1 118.8(3) . . ?
C36 N7 H7 104.6 . . ?
C35 N7 Fe1 109.6(3) . . ?
C35 N7 H7 104.6 . . ?
C35 N7 C36 113.2(4) . . ?
Fe1 N6 H6 108.2 . . ?
C34 N6 Fe1 112.1(3) . . ?
C34 N6 H6 108.2 . . ?
C33 N6 Fe1 106.5(3) . . ?
C33 N6 H6 108.2 . . ?
C33 N6 C34 113.4(4) . . ?
C8 N1 Fe2 126.4(4) . . ?
C8 N1 C9 118.4(4) . . ?
C9 N1 Fe2 115.0(3) . . ?
C16 N4 Fe2 125.3(4) . . ?
C16 N4 C15 116.1(5) . . ?
C15 N4 Fe2 118.2(3) . . ?
Fe2 N3 H3 104.5 . . ?
C12 N3 Fe2 110.3(3) . . ?
C12 N3 H3 104.5 . . ?
C12 N3 C13 113.5(4) . . ?
C13 N3 Fe2 118.0(3) . . ?
C13 N3 H3 104.5 . . ?
Fe2 N2 H2 108.4 . . ?
C10 N2 Fe2 106.8(3) . . ?
C10 N2 H2 108.4 . . ?
C10 N2 C11 113.6(4) . . ?
C11 N2 Fe2 111.1(3) . . ?
C11 N2 H2 108.4 . . ?
N2 C10 H10A 109.8 . . ?
N2 C10 H10B 109.8 . . ?
N2 C10 C9 109.2(4) . . ?
H10A C10 H10B 108.3 . . ?
C9 C10 H10A 109.8 . . ?
C9 C10 H10B 109.8 . . ?
O5 C24 C25 117.4(5) . . ?
O5 C24 C29 122.9(5) . . ?
C29 C24 C25 119.7(4) . . ?
O6 C25 C24 114.2(4) . . ?
O6 C25 C26 125.4(5) . . ?
C26 C25 C24 120.4(5) . . ?
C25 C26 H26 119.9 . . ?
C25 C26 C27 120.3(5) . . ?
C27 C26 H26 119.9 . . ?
C26 C27 H27 119.9 . . ?
C28 C27 C26 120.1(5) . . ?
C28 C27 H27 119.9 . . ?
C27 C28 Br3 117.1(4) . . ?
C27 C28 C29 121.9(5) . . ?
C29 C28 Br3 121.0(4) . . ?
C24 C29 C28 117.5(5) . . ?
C24 C29 C31 121.6(4) . . ?
C28 C29 C31 120.8(5) . . ?
N5 C31 C29 126.3(5) . . ?
N5 C31 H31 116.8 . . ?
C29 C31 H31 116.8 . . ?
O6 C30 H30A 109.5 . . ?
O6 C30 H30B 109.5 . . ?
O6 C30 H30C 109.5 . . ?
H30A C30 H30B 109.5 . . ?
H30A C30 H30C 109.5 . . ?
H30B C30 H30C 109.5 . . ?
O8 C45 C44 118.4(5) . . ?
O8 C45 C40 122.7(5) . . ?
C40 C45 C44 118.9(5) . . ?
O7 C44 C45 114.7(4) . . ?
C43 C44 O7 124.8(5) . . ?
C43 C44 C45 120.5(5) . . ?
C44 C43 H43 119.6 . . ?
C44 C43 C42 120.7(5) . . ?
C42 C43 H43 119.6 . . ?
C43 C42 H42 120.2 . . ?
C41 C42 C43 119.7(5) . . ?
C41 C42 H42 120.2 . . ?
C42 C41 Br4 117.1(4) . . ?
C42 C41 C40 122.3(5) . . ?
C40 C41 Br4 120.5(4) . . ?
C45 C40 C41 117.8(5) . . ?
C45 C40 C39 121.0(5) . . ?
C41 C40 C39 120.9(5) . . ?
N8 C39 C40 126.8(5) . . ?
N8 C39 H39 116.6 . . ?
C40 C39 H39 116.6 . . ?
N7 C36 H36A 109.0 . . ?
N7 C36 H36B 109.0 . . ?
N7 C36 C37 113.0(5) . . ?
H36A C36 H36B 107.8 . . ?
C37 C36 H36A 109.0 . . ?
C37 C36 H36B 109.0 . . ?
C36 C37 H37A 108.7 . . ?
C36 C37 H37B 108.7 . . ?
H37A C37 H37B 107.6 . . ?
C38 C37 C36 114.2(5) . . ?
C38 C37 H37A 108.7 . . ?
C38 C37 H37B 108.7 . . ?
N8 C38 C37 113.1(5) . . ?
N8 C38 H38A 109.0 . . ?
N8 C38 H38B 109.0 . . ?
C37 C38 H38A 109.0 . . ?
C37 C38 H38B 109.0 . . ?
H38A C38 H38B 107.8 . . ?
N6 C34 H34A 110.2 . . ?
N6 C34 H34B 110.2 . . ?
N6 C34 C35 107.7(4) . . ?
H34A C34 H34B 108.5 . . ?
C35 C34 H34A 110.2 . . ?
C35 C34 H34B 110.2 . . ?
N7 C35 C34 108.8(4) . . ?
N7 C35 H35A 109.9 . . ?
N7 C35 H35B 109.9 . . ?
C34 C35 H35A 109.9 . . ?
C34 C35 H35B 109.9 . . ?
H35A C35 H35B 108.3 . . ?
N5 C32 H32A 110.0 . . ?
N5 C32 H32B 110.0 . . ?
N5 C32 C33 108.7(4) . . ?
H32A C32 H32B 108.3 . . ?
C33 C32 H32A 110.0 . . ?
C33 C32 H32B 110.0 . . ?
N6 C33 C32 108.9(4) . . ?
N6 C33 H33A 109.9 . . ?
N6 C33 H33B 109.9 . . ?
C32 C33 H33A 109.9 . . ?
C32 C33 H33B 109.9 . . ?
H33A C33 H33B 108.3 . . ?
O7 C46 H46A 109.5 . . ?
O7 C46 H46B 109.5 . . ?
O7 C46 H46C 109.5 . . ?
H46A C46 H46B 109.5 . . ?
H46A C46 H46C 109.5 . . ?
H46B C46 H46C 109.5 . . ?
O1 C1 C6 122.2(5) . . ?
O1 C1 C2 117.3(5) . . ?
C2 C1 C6 120.5(4) . . ?
C1 C6 C5 116.8(5) . . ?
C1 C6 C8 121.2(4) . . ?
C5 C6 C8 122.0(5) . . ?
C6 C5 Br1 120.7(4) . . ?
C4 C5 Br1 116.8(4) . . ?
C4 C5 C6 122.5(5) . . ?
C5 C4 H4 119.7 . . ?
C5 C4 C3 120.6(5) . . ?
C3 C4 H4 119.7 . . ?
C4 C3 H3A 120.3 . . ?
C2 C3 C4 119.3(5) . . ?
C2 C3 H3A 120.3 . . ?
O2 C2 C1 114.3(4) . . ?
O2 C2 C3 125.4(5) . . ?
C3 C2 C1 120.3(5) . . ?
N1 C8 C6 125.7(5) . . ?
N1 C8 H8 117.1 . . ?
C6 C8 H8 117.1 . . ?
O2 C7 H7A 109.5 . . ?
O2 C7 H7B 109.5 . . ?
O2 C7 H7C 109.5 . . ?
H7A C7 H7B 109.5 . . ?
H7A C7 H7C 109.5 . . ?
H7B C7 H7C 109.5 . . ?
O4 C22 C17 122.6(5) . . ?
O4 C22 C21 118.3(5) . . ?
C21 C22 C17 119.1(5) . . ?
C22 C17 C16 120.7(5) . . ?
C18 C17 C22 117.9(5) . . ?
C18 C17 C16 121.3(5) . . ?
C17 C18 Br2 120.2(4) . . ?
C19 C18 Br2 116.4(4) . . ?
C19 C18 C17 123.4(5) . . ?
C18 C19 H19 120.7 . . ?
C18 C19 C20 118.6(5) . . ?
C20 C19 H19 120.7 . . ?
C19 C20 H20 119.6 . . ?
C21 C20 C19 120.9(5) . . ?
C21 C20 H20 119.6 . . ?
O3 C21 C22 115.0(4) . . ?
O3 C21 C20 124.9(5) . . ?
C20 C21 C22 120.2(5) . . ?
N4 C16 C17 126.2(5) . . ?
N4 C16 H16 116.9 . . ?
C17 C16 H16 116.9 . . ?
N3 C12 H12A 110.1 . . ?
N3 C12 H12B 110.1 . . ?
N3 C12 C11 108.1(4) . . ?
H12A C12 H12B 108.4 . . ?
C11 C12 H12A 110.1 . . ?
C11 C12 H12B 110.1 . . ?
N2 C11 C12 108.6(5) . . ?
N2 C11 H11A 110.0 . . ?
N2 C11 H11B 110.0 . . ?
C12 C11 H11A 110.0 . . ?
C12 C11 H11B 110.0 . . ?
H11A C11 H11B 108.3 . . ?
N1 C9 C10 109.2(4) . . ?
N1 C9 H9A 109.8 . . ?
N1 C9 H9B 109.8 . . ?
C10 C9 H9A 109.8 . . ?
C10 C9 H9B 109.8 . . ?
H9A C9 H9B 108.3 . . ?
O3 C23 H23A 109.5 . . ?
O3 C23 H23B 109.5 . . ?
O3 C23 H23C 109.5 . . ?
H23A C23 H23B 109.5 . . ?
H23A C23 H23C 109.5 . . ?
H23B C23 H23C 109.5 . . ?
N4 C15 H15A 109.1 . . ?
N4 C15 H15B 109.1 . . ?
N4 C15 C14 112.6(5) . . ?
H15A C15 H15B 107.8 . . ?
C14 C15 H15A 109.1 . . ?
C14 C15 H15B 109.1 . . ?
C15 C14 H14A 108.7 . . ?
C15 C14 H14B 108.7 . . ?
H14A C14 H14B 107.6 . . ?
C13 C14 C15 114.1(5) . . ?
C13 C14 H14A 108.7 . . ?
C13 C14 H14B 108.7 . . ?
N3 C13 C14 114.2(5) . . ?
N3 C13 H13A 108.7 . . ?
N3 C13 H13B 108.7 . . ?
C14 C13 H13A 108.7 . . ?
C14 C13 H13B 108.7 . . ?
H13A C13 H13B 107.6 . . ?
O17 C47 H47A 109.5 . . ?
O17 C47 H47B 109.5 . . ?
O17 C47 H47C 109.5 . . ?
H47A C47 H47B 109.5 . . ?
H47A C47 H47C 109.5 . . ?
H47B C47 H47C 109.5 . . ?

loop_
_geom_bond_atom_site_label_1
_geom_bond_atom_site_label_2
_geom_bond_distance
_geom_bond_site_symmetry_2
_geom_bond_publ_flag
Br3 C28 1.902(5) . ?
Br4 C41 1.919(5) . ?
Br1 C5 1.913(6) . ?
Br2 C18 1.915(5) . ?
Fe1 O5 1.913(3) . ?
Fe1 O8 1.906(4) . ?
Fe1 N5 2.134(4) . ?
Fe1 N8 2.137(4) . ?
Fe1 N7 2.165(4) . ?
Fe1 N6 2.198(4) . ?
Fe2 O1 1.892(3) . ?
Fe2 O4 1.921(4) . ?
Fe2 N1 2.137(4) . ?
Fe2 N4 2.130(4) . ?
Fe2 N3 2.171(4) . ?
Fe2 N2 2.194(4) . ?
Cl1 O12B 1.452(13) . ?
Cl1 O11A 1.413(7) . ?
Cl1 O9 1.414(4) . ?
Cl1 O10 1.409(4) . ?
Cl1 O12A 1.452(6) . ?
Cl1 O11B 1.443(14) . ?
Cl2 O13 1.409(4) . ?
Cl2 O16A 1.439(6) . ?
Cl2 O14 1.394(4) . ?
Cl2 O15A 1.465(6) . ?
Cl2 O16B 1.514(14) . ?
Cl2 O15B 1.392(14) . ?
O5 C24 1.319(5) . ?
O6 C25 1.372(6) . ?
O6 C30 1.430(6) . ?
O8 C45 1.316(6) . ?
O7 C44 1.382(6) . ?
O7 C46 1.430(6) . ?
O1 C1 1.316(5) . ?
O2 C2 1.366(6) . ?
O2 C7 1.423(6) . ?
O4 C22 1.312(6) . ?
O3 C21 1.365(6) . ?
O3 C23 1.433(6) . ?
O17 H17 0.8400 . ?
O17 C47 1.398(9) . ?
N5 C31 1.294(6) . ?
N5 C32 1.477(6) . ?
N8 C39 1.283(6) . ?
N8 C38 1.481(7) . ?
N7 H7 1.0000 . ?
N7 C36 1.483(7) . ?
N7 C35 1.474(6) . ?
N6 H6 1.0000 . ?
N6 C34 1.484(6) . ?
N6 C33 1.478(7) . ?
N1 C8 1.286(6) . ?
N1 C9 1.467(6) . ?
N4 C16 1.283(6) . ?
N4 C15 1.493(7) . ?
N3 H3 1.0000 . ?
N3 C12 1.472(7) . ?
N3 C13 1.489(7) . ?
N2 H2 1.0000 . ?
N2 C10 1.482(7) . ?
N2 C11 1.485(7) . ?
C10 H10A 0.9900 . ?
C10 H10B 0.9900 . ?
C10 C9 1.520(7) . ?
C24 C25 1.424(7) . ?
C24 C29 1.408(7) . ?
C25 C26 1.374(6) . ?
C26 H26 0.9500 . ?
C26 C27 1.398(7) . ?
C27 H27 0.9500 . ?
C27 C28 1.363(7) . ?
C28 C29 1.427(6) . ?
C29 C31 1.436(7) . ?
C31 H31 0.9500 . ?
C30 H30A 0.9800 . ?
C30 H30B 0.9800 . ?
C30 H30C 0.9800 . ?
C45 C44 1.428(7) . ?
C45 C40 1.405(7) . ?
C44 C43 1.373(7) . ?
C43 H43 0.9500 . ?
C43 C42 1.389(7) . ?
C42 H42 0.9500 . ?
C42 C41 1.353(7) . ?
C41 C40 1.426(7) . ?
C40 C39 1.453(7) . ?
C39 H39 0.9500 . ?
C36 H36A 0.9900 . ?
C36 H36B 0.9900 . ?
C36 C37 1.514(7) . ?
C37 H37A 0.9900 . ?
C37 H37B 0.9900 . ?
C37 C38 1.506(8) . ?
C38 H38A 0.9900 . ?
C38 H38B 0.9900 . ?
C34 H34A 0.9900 . ?
C34 H34B 0.9900 . ?
C34 C35 1.499(8) . ?
C35 H35A 0.9900 . ?
C35 H35B 0.9900 . ?
C32 H32A 0.9900 . ?
C32 H32B 0.9900 . ?
C32 C33 1.519(7) . ?
C33 H33A 0.9900 . ?
C33 H33B 0.9900 . ?
C46 H46A 0.9800 . ?
C46 H46B 0.9800 . ?
C46 H46C 0.9800 . ?
C1 C6 1.417(7) . ?
C1 C2 1.412(7) . ?
C6 C5 1.419(7) . ?
C6 C8 1.434(7) . ?
C5 C4 1.357(8) . ?
C4 H4 0.9500 . ?
C4 C3 1.403(7) . ?
C3 H3A 0.9500 . ?
C3 C2 1.388(7) . ?
C8 H8 0.9500 . ?
C7 H7A 0.9800 . ?
C7 H7B 0.9800 . ?
C7 H7C 0.9800 . ?
C22 C17 1.422(7) . ?
C22 C21 1.418(7) . ?
C17 C18 1.409(7) . ?
C17 C16 1.438(7) . ?
C18 C19 1.364(8) . ?
C19 H19 0.9500 . ?
C19 C20 1.401(7) . ?
C20 H20 0.9500 . ?
C20 C21 1.396(7) . ?
C16 H16 0.9500 . ?
C12 H12A 0.9900 . ?
C12 H12B 0.9900 . ?
C12 C11 1.510(8) . ?
C11 H11A 0.9900 . ?
C11 H11B 0.9900 . ?
C9 H9A 0.9900 . ?
C9 H9B 0.9900 . ?
C23 H23A 0.9800 . ?
C23 H23B 0.9800 . ?
C23 H23C 0.9800 . ?
C15 H15A 0.9900 . ?
C15 H15B 0.9900 . ?
C15 C14 1.516(8) . ?
C14 H14A 0.9900 . ?
C14 H14B 0.9900 . ?
C14 C13 1.514(7) . ?
C13 H13A 0.9900 . ?
C13 H13B 0.9900 . ?
C47 H47A 0.9800 . ?
C47 H47B 0.9800 . ?
C47 H47C 0.9800 . ?

loop_
_geom_torsion_atom_site_label_1
_geom_torsion_atom_site_label_2
_geom_torsion_atom_site_label_3
_geom_torsion_atom_site_label_4
_geom_torsion
_geom_torsion_site_symmetry_1
_geom_torsion_site_symmetry_2
_geom_torsion_site_symmetry_3
_geom_torsion_site_symmetry_4
_geom_torsion_publ_flag
Br3 C28 C29 C24 176.8(4) . . . . ?
Br3 C28 C29 C31 -6.2(7) . . . . ?
Br4 C41 C40 C45 178.0(4) . . . . ?
Br4 C41 C40 C39 2.9(7) . . . . ?
Br1 C5 C4 C3 -178.8(4) . . . . ?
Br2 C18 C19 C20 -177.9(4) . . . . ?
Fe1 O5 C24 C25 -176.5(4) . . . . ?
Fe1 O5 C24 C29 2.7(8) . . . . ?
Fe1 O8 C45 C44 158.1(4) . . . . ?
Fe1 O8 C45 C40 -23.4(7) . . . . ?
Fe1 N5 C31 C29 -5.7(8) . . . . ?
Fe1 N5 C32 C33 -21.8(5) . . . . ?
Fe1 N8 C39 C40 -9.5(7) . . . . ?
Fe1 N8 C38 C37 62.1(5) . . . . ?
Fe1 N7 C36 C37 -58.2(5) . . . . ?
Fe1 N7 C35 C34 -48.0(5) . . . . ?
Fe1 N6 C34 C35 -33.5(5) . . . . ?
Fe1 N6 C33 C32 -50.7(5) . . . . ?
Fe2 O1 C1 C6 -21.4(7) . . . . ?
Fe2 O1 C1 C2 159.5(4) . . . . ?
Fe2 O4 C22 C17 31.1(7) . . . . ?
Fe2 O4 C22 C21 -150.2(4) . . . . ?
Fe2 N1 C8 C6 8.0(8) . . . . ?
Fe2 N1 C9 C10 21.8(5) . . . . ?
Fe2 N4 C16 C17 1.4(7) . . . . ?
Fe2 N4 C15 C14 -62.7(5) . . . . ?
Fe2 N3 C12 C11 45.5(5) . . . . ?
Fe2 N3 C13 C14 58.0(5) . . . . ?
Fe2 N2 C10 C9 49.1(5) . . . . ?
Fe2 N2 C11 C12 35.9(5) . . . . ?
O5 C24 C25 O6 -3.1(7) . . . . ?
O5 C24 C25 C26 176.2(5) . . . . ?
O5 C24 C29 C28 -176.6(5) . . . . ?
O5 C24 C29 C31 6.4(8) . . . . ?
O6 C25 C26 C27 -179.2(5) . . . . ?
O8 C45 C44 O7 -1.8(7) . . . . ?
O8 C45 C44 C43 176.3(5) . . . . ?
O8 C45 C40 C41 -175.6(4) . . . . ?
O8 C45 C40 C39 -0.6(8) . . . . ?
O7 C44 C43 C42 178.6(5) . . . . ?
O1 C1 C6 C5 179.8(5) . . . . ?
O1 C1 C6 C8 -3.1(8) . . . . ?
O1 C1 C2 O2 2.6(7) . . . . ?
O1 C1 C2 C3 -178.1(5) . . . . ?
O4 Fe2 O1 C1 -59.0(5) . . . . ?
O4 C22 C17 C18 177.3(4) . . . . ?
O4 C22 C17 C16 2.0(7) . . . . ?
O4 C22 C21 O3 3.1(7) . . . . ?
O4 C22 C21 C20 -176.8(5) . . . . ?
N5 C32 C33 N6 48.2(6) . . . . ?
N7 C36 C37 C38 67.1(6) . . . . ?
N6 C34 C35 N7 53.5(5) . . . . ?
N1 Fe2 O1 C1 27.3(5) . . . . ?
N4 Fe2 O1 C1 -143.6(5) . . . . ?
N4 C15 C14 C13 68.4(6) . . . . ?
N3 Fe2 O1 C1 129.2(5) . . . . ?
N3 C12 C11 N2 -53.7(6) . . . . ?
N2 Fe2 O1 C1 70.9(6) . . . . ?
N2 C10 C9 N1 -47.2(6) . . . . ?
C10 N2 C11 C12 156.3(4) . . . . ?
C24 C25 C26 C27 1.7(8) . . . . ?
C24 C29 C31 N5 -4.2(8) . . . . ?
C25 C24 C29 C28 2.6(7) . . . . ?
C25 C24 C29 C31 -174.4(5) . . . . ?
C25 C26 C27 C28 0.2(8) . . . . ?
C26 C27 C28 Br3 -178.3(4) . . . . ?
C26 C27 C28 C29 -0.6(8) . . . . ?
C27 C28 C29 C24 -0.7(7) . . . . ?
C27 C28 C29 C31 176.3(5) . . . . ?
C28 C29 C31 N5 178.9(5) . . . . ?
C29 C24 C25 O6 177.7(4) . . . . ?
C29 C24 C25 C26 -3.1(8) . . . . ?
C31 N5 C32 C33 157.6(5) . . . . ?
C30 O6 C25 C24 175.9(5) . . . . ?
C30 O6 C25 C26 -3.3(8) . . . . ?
C45 C44 C43 C42 0.6(8) . . . . ?
C45 C40 C39 N8 16.3(8) . . . . ?
C44 C45 C40 C41 2.9(7) . . . . ?
C44 C45 C40 C39 178.0(4) . . . . ?
C44 C43 C42 C41 0.3(8) . . . . ?
C43 C42 C41 Br4 -179.7(4) . . . . ?
C43 C42 C41 C40 0.4(8) . . . . ?
C42 C41 C40 C45 -2.1(8) . . . . ?
C42 C41 C40 C39 -177.1(5) . . . . ?
C41 C40 C39 N8 -168.8(5) . . . . ?
C40 C45 C44 O7 179.5(4) . . . . ?
C40 C45 C44 C43 -2.3(7) . . . . ?
C39 N8 C38 C37 -131.8(5) . . . . ?
C36 N7 C35 C34 176.9(4) . . . . ?
C36 C37 C38 N8 -69.4(6) . . . . ?
C38 N8 C39 C40 -174.6(4) . . . . ?
C34 N6 C33 C32 73.1(5) . . . . ?
C35 N7 C36 C37 72.4(6) . . . . ?
C32 N5 C31 C29 175.0(5) . . . . ?
C33 N6 C34 C35 -154.2(4) . . . . ?
C46 O7 C44 C45 173.7(4) . . . . ?
C46 O7 C44 C43 -4.3(7) . . . . ?
C1 C6 C5 Br1 178.3(4) . . . . ?
C1 C6 C5 C4 -0.1(8) . . . . ?
C1 C6 C8 N1 7.6(8) . . . . ?
C6 C1 C2 O2 -176.5(4) . . . . ?
C6 C1 C2 C3 2.7(8) . . . . ?
C6 C5 C4 C3 -0.4(9) . . . . ?
C5 C6 C8 N1 -175.5(5) . . . . ?
C5 C4 C3 C2 2.0(8) . . . . ?
C4 C3 C2 O2 176.0(5) . . . . ?
C4 C3 C2 C1 -3.2(8) . . . . ?
C2 C1 C6 C5 -1.1(7) . . . . ?
C2 C1 C6 C8 176.0(5) . . . . ?
C8 N1 C9 C10 -153.0(5) . . . . ?
C8 C6 C5 Br1 1.2(7) . . . . ?
C8 C6 C5 C4 -177.2(5) . . . . ?
C7 O2 C2 C1 -173.5(5) . . . . ?
C7 O2 C2 C3 7.3(8) . . . . ?
C22 C17 C18 Br2 178.7(4) . . . . ?
C22 C17 C18 C19 0.0(8) . . . . ?
C22 C17 C16 N4 -17.0(8) . . . . ?
C17 C22 C21 O3 -178.1(4) . . . . ?
C17 C22 C21 C20 1.9(7) . . . . ?
C17 C18 C19 C20 0.9(8) . . . . ?
C18 C17 C16 N4 167.9(5) . . . . ?
C18 C19 C20 C21 -0.3(8) . . . . ?
C19 C20 C21 O3 179.0(5) . . . . ?
C19 C20 C21 C22 -1.1(8) . . . . ?
C21 C22 C17 C18 -1.4(7) . . . . ?
C21 C22 C17 C16 -176.7(5) . . . . ?
C16 N4 C15 C14 124.5(5) . . . . ?
C16 C17 C18 Br2 -6.0(7) . . . . ?
C16 C17 C18 C19 175.3(5) . . . . ?
C12 N3 C13 C14 -73.2(6) . . . . ?
C11 N2 C10 C9 -73.7(5) . . . . ?
C9 N1 C8 C6 -177.9(5) . . . . ?
C23 O3 C21 C22 173.3(4) . . . . ?
C23 O3 C21 C20 -6.7(7) . . . . ?
C15 N4 C16 C17 173.7(5) . . . . ?
C15 C14 C13 N3 -66.6(7) . . . . ?
C13 N3 C12 C11 -179.5(4) . . . . ?

loop_
_exptl_oxdiff_crystal_face_indexfrac_h
_exptl_oxdiff_crystal_face_indexfrac_k
_exptl_oxdiff_crystal_face_indexfrac_l
_exptl_oxdiff_crystal_face_x
_exptl_oxdiff_crystal_face_y
_exptl_oxdiff_crystal_face_z
-9.2072 2.4967 -0.4424 0.0991 0.4022 0.9102
0.0151 8.9615 8.3766 -0.2184 -0.9109 0.3501
8.8222 -5.6057 -2.5781 -0.0167 -0.0592 -0.9981
-2.2898 -7.9142 -8.0838 0.2324 0.9666 -0.1083
1.9977 14.9188 3.6325 0.3745 -0.9043 0.2049
-1.1200 -15.1400 -3.8381 -0.3657 0.8824 -0.2959
1.6708 -13.2468 5.5423 -0.9396 0.0243 -0.3413
-2.4986 13.3378 -5.0041 0.9020 -0.0231 0.4311
-8.6071 6.8466 1.8437 0.1214 0.0530 0.9912
